data_8101820
loop_
_publ_author_name
'G.-F. Zhang'
'Y.-L. Dou'
'X.-Z. Fan'

_publ_section_title
;
Crystal structure of dichloro[1,3-bis(5-methyl-3-phenylpyrazol-1-yl)
propan-2-ol]palladium(II), Pd[(C~10~H~9~N~2~)~2~C~3~H~5~OH]Cl~2~
;
_journal_issue 3
_journal_name_full 'Zeitschrift f\"ur Kristallographie - New Crystal Structures'
_journal_page_first 451
_journal_page_last 452
_journal_volume 220
_journal_year 2005
_chemical_formula_moiety 'C23 H24 Cl2 N4 O Pd'
_chemical_formula_sum 'C23 H24 Cl2 N4 O Pd'
_chemical_formula_weight 549.76
_chemical_name_systematic
; 
 dichloro[1,3-bis(5-methyl-3-phenylpyrazol-1-yl)propan-2-ol]palladium(II) 
;
_space_group_IT_number 14
_symmetry_cell_setting monoclinic
_symmetry_space_group_name_Hall '-P 2ybc'
_symmetry_space_group_name_H-M 'P 1 21/c 1'
_atom_sites_solution_hydrogens geom
_atom_sites_solution_primary direct
_atom_sites_solution_secondary difmap
_audit_creation_method SHELXL-97
_cell_angle_alpha 90.00
_cell_angle_beta 97.08(3)
_cell_angle_gamma 90.00
_cell_formula_units_Z 4
_cell_length_a 8.8868(18)
_cell_length_b 16.192(3)
_cell_length_c 16.228(3)
_cell_measurement_reflns_used 6223
_cell_measurement_temperature 273(2)
_cell_measurement_theta_max 29.21
_cell_measurement_theta_min 2.63
_cell_volume 2317.3(8)
_computing_cell_refinement 'Bruker SMART'
_computing_data_collection 'Bruker SMART'
_computing_data_reduction 'Bruker SAINT'
_computing_molecular_graphics 'Bruker SHELXTL'
_computing_publication_material 'Bruker SHELXTL'
_computing_structure_refinement 'SHELXL-97 (Sheldrick, 1997)'
_computing_structure_solution 'SHELXS-97 (Sheldrick, 1990)'
_diffrn_ambient_temperature 273(2)
_diffrn_measured_fraction_theta_full 0.990
_diffrn_measured_fraction_theta_max 0.990
_diffrn_measurement_device_type 'Bruker SMART CCD'
_diffrn_measurement_method phi/omega
_diffrn_radiation_monochromator graphite
_diffrn_radiation_source 'fine-focus sealed tube'
_diffrn_radiation_type MoK\a
_diffrn_radiation_wavelength 0.71073
_diffrn_reflns_av_R_equivalents 0.0270
_diffrn_reflns_av_sigmaI/netI 0.0358
_diffrn_reflns_limit_h_max 12
_diffrn_reflns_limit_h_min -12
_diffrn_reflns_limit_k_max 22
_diffrn_reflns_limit_k_min -21
_diffrn_reflns_limit_l_max 22
_diffrn_reflns_limit_l_min -22
_diffrn_reflns_number 17640
_diffrn_reflns_theta_full 29.21
_diffrn_reflns_theta_max 29.21
_diffrn_reflns_theta_min 2.63
_exptl_absorpt_coefficient_mu 1.054
_exptl_absorpt_correction_T_max 0.590
_exptl_absorpt_correction_T_min 0.473
_exptl_absorpt_correction_type multi-scan
_exptl_absorpt_process_details sadabs
_exptl_crystal_colour brown
_exptl_crystal_density_diffrn 1.576
_exptl_crystal_density_method 'not measured'
_exptl_crystal_description block
_exptl_crystal_F_000 1112
_exptl_crystal_size_max 0.5
_exptl_crystal_size_mid 0.4
_exptl_crystal_size_min 0.3
_refine_diff_density_max 0.727
_refine_diff_density_min -0.410
_refine_diff_density_rms 0.066
_refine_ls_extinction_method none
_refine_ls_goodness_of_fit_ref 1.050
_refine_ls_matrix_type full
_refine_ls_number_parameters 280
_refine_ls_number_reflns 6223
_refine_ls_number_restraints 0
_refine_ls_restrained_S_all 1.050
_refine_ls_R_factor_all 0.0422
_refine_ls_R_factor_gt 0.0289
_refine_ls_shift/su_max 0.002
_refine_ls_shift/su_mean 0.000
_refine_ls_structure_factor_coef Fsqd
_refine_ls_weighting_details 'calc w=1/[\s^2^(Fo^2^)+(0.0409P)^2^+0.0000P] where P=(Fo^2^+2Fc^2^)/3'
_refine_ls_weighting_scheme calc
_refine_ls_wR_factor_gt 0.0742
_refine_ls_wR_factor_ref 0.0776
_reflns_number_gt 4764
_reflns_number_total 6223
_reflns_threshold_expression >2sigma(I)
_cod_data_source_file 1267-1586.cff
_cod_data_source_block dl-1
_cod_depositor_comments
;
The following automatic conversions were performed:
'_symmetry_cell_setting' value 'Monoclinic' changed to 'monoclinic'
according to '/home/saulius/struct/CIF-dictionaries/cif_core.dic'
dictionary named 'cif_core.dic' version 2.4.1 from 2010-06-29.

Automatic conversion script
Id: cif_fix_enum 1555 2011-01-17 13:19:09Z saulius 
;
_cod_original_sg_symbol_Hall -P2ybc
_cod_original_sg_symbol_H-M P12(1)/c1
_cod_database_code 8101820

loop_
_symmetry_equiv_pos_as_xyz
'x, y, z'
'-x, y+1/2, -z+1/2'
'-x, -y, -z'
'x, -y-1/2, z-1/2'

loop_
_atom_site_label
_atom_site_type_symbol
_atom_site_fract_x
_atom_site_fract_y
_atom_site_fract_z
_atom_site_U_iso_or_equiv
_atom_site_adp_type
_atom_site_occupancy
_atom_site_symmetry_multiplicity
_atom_site_Wyckoff_symbol
_atom_site_calc_flag
_atom_site_refinement_flags
_atom_site_disorder_assembly
_atom_site_disorder_group
Pd1 Pd 0.636506(16) 0.931772(10) 0.160631(10) 0.02948(6) Uani 1 4 e d . . .
C1 C 0.7002(4) 0.8621(2) 0.51269(19) 0.0829(11) Uani 1 4 e d . . .
H1A H 0.6822 0.8345 0.5607 0.099 Uiso 1 4 e calc R . .
C2 C 0.2460(3) 0.67535(19) 0.1035(2) 0.0749(10) Uani 1 4 e d . . .
H2A H 0.1922 0.7113 0.0630 0.112 Uiso 1 4 e calc R . .
H2B H 0.1832 0.6631 0.1460 0.112 Uiso 1 4 e calc R . .
H2C H 0.2712 0.6250 0.0771 0.112 Uiso 1 4 e calc R . .
C3 C 0.5814(3) 0.8803(2) 0.45236(18) 0.0675(9) Uani 1 4 e d . . .
H3A H 0.4835 0.8643 0.4597 0.081 Uiso 1 4 e calc R . .
C4 C 0.8718(3) 0.92437(19) 0.4308(2) 0.0627(8) Uani 1 4 e d . . .
H4A H 0.9706 0.9386 0.4234 0.075 Uiso 1 4 e calc R . .
C5 C 0.0820(3) 1.0108(2) 0.2490(2) 0.0656(9) Uani 1 4 e d . . .
H5A H 0.0548 1.0189 0.1905 0.098 Uiso 1 4 e calc R . .
H5B H 0.0701 1.0618 0.2777 0.098 Uiso 1 4 e calc R . .
H5C H 0.0175 0.9695 0.2685 0.098 Uiso 1 4 e calc R . .
C6 C 0.8440(4) 0.8846(2) 0.5016(2) 0.0734(10) Uani 1 4 e d . . .
H6A H 0.9239 0.8728 0.5426 0.088 Uiso 1 4 e calc R . .
C7 C 0.3650(3) 0.84386(16) 0.04884(15) 0.0437(6) Uani 1 4 e d . . .
H7A H 0.3209 0.8080 0.0044 0.052 Uiso 1 4 e calc R . .
H7B H 0.4453 0.8750 0.0278 0.052 Uiso 1 4 e calc R . .
C8 C 0.7600(3) 0.74658(14) 0.26308(15) 0.0411(5) Uani 1 4 e d . . .
C9 C 1.0390(3) 0.7337(2) 0.3584(2) 0.0663(8) Uani 1 4 e d . . .
H9A H 1.1327 0.7291 0.3906 0.080 Uiso 1 4 e calc R . .
C10 C 1.0307(3) 0.76480(19) 0.28058(19) 0.0586(7) Uani 1 4 e d . . .
H10A H 1.1182 0.7817 0.2593 0.070 Uiso 1 4 e calc R . .
C11 C 0.9107(4) 0.70910(19) 0.39005(19) 0.0683(8) Uani 1 4 e d . . .
H11A H 0.9179 0.6885 0.4439 0.082 Uiso 1 4 e calc R . .
C12 C 0.8906(3) 0.77127(16) 0.23280(16) 0.0490(6) Uani 1 4 e d . . .
H12A H 0.8849 0.7927 0.1793 0.059 Uiso 1 4 e calc R . .
C13 C 0.3883(3) 0.71688(15) 0.14151(18) 0.0502(6) Uani 1 4 e d . . .
C14 C 0.2447(2) 0.98304(16) 0.26522(16) 0.0445(6) Uani 1 4 e d . . .
C15 C 0.3297(3) 0.96478(18) 0.33884(16) 0.0486(6) Uani 1 4 e d . . .
H15A H 0.2973 0.9654 0.3912 0.058 Uiso 1 4 e calc R . .
C16 C 0.4988(3) 0.68939(15) 0.20112(18) 0.0526(7) Uani 1 4 e d . . .
H16A H 0.4985 0.6398 0.2300 0.063 Uiso 1 4 e calc R . .
C17 C 0.2427(2) 0.90485(16) 0.06847(17) 0.0443(6) Uani 1 4 e d . . .
H17A H 0.1887 0.9226 0.0151 0.053 Uiso 1 4 e calc R . .
C18 C 0.7698(3) 0.71449(17) 0.34282(18) 0.0571(7) Uani 1 4 e d . . .
H18A H 0.6831 0.6968 0.3644 0.068 Uiso 1 4 e calc R . .
C19 C 0.4747(2) 0.94497(14) 0.32032(15) 0.0389(5) Uani 1 4 e d . . .
C21 C 0.7538(3) 0.94358(16) 0.37012(17) 0.0484(6) Uani 1 4 e d . . .
H21A H 0.7733 0.9707 0.3221 0.058 Uiso 1 4 e calc R . .
C22 C 0.2952(3) 0.98329(14) 0.11587(15) 0.0411(5) Uani 1 4 e d . . .
H22A H 0.3826 1.0049 0.0926 0.049 Uiso 1 4 e calc R . .
H22B H 0.2151 1.0241 0.1062 0.049 Uiso 1 4 e calc R . .
C23 C 0.6117(2) 0.74930(14) 0.21057(15) 0.0381(5) Uani 1 4 e d . . .
C20 C 0.6066(3) 0.92242(14) 0.38083(15) 0.0408(5) Uani 1 4 e d . . .
N1 N 0.47803(18) 0.95082(11) 0.23864(12) 0.0335(4) Uani 1 4 e d . . .
N2 N 0.33517(18) 0.97430(12) 0.20488(12) 0.0374(4) Uani 1 4 e d . . .
N3 N 0.43340(19) 0.79197(11) 0.11677(12) 0.0391(4) Uani 1 4 e d . . .
N4 N 0.57186(19) 0.81202(11) 0.15891(11) 0.0336(4) Uani 1 4 e d . . .
O1 O 0.13877(19) 0.86010(12) 0.10903(13) 0.0661(6) Uani 1 4 e d . . .
H1B H 0.0715 0.8911 0.1207 0.099 Uiso 1 4 e calc R . .
Cl1 Cl 0.69491(8) 1.06876(4) 0.16294(5) 0.05172(16) Uani 1 4 e d . . .
Cl2 Cl 0.79483(7) 0.90881(4) 0.06195(4) 0.04650(15) Uani 1 4 e d . . .

loop_
_atom_site_aniso_label
_atom_site_aniso_U_11
_atom_site_aniso_U_22
_atom_site_aniso_U_33
_atom_site_aniso_U_23
_atom_site_aniso_U_13
_atom_site_aniso_U_12
Pd1 0.02753(8) 0.03336(9) 0.02825(10) 0.00307(7) 0.00615(6) 0.00024(6)
C1 0.084(2) 0.125(3) 0.0404(18) 0.029(2) 0.0082(16) 0.027(2)
C2 0.0549(16) 0.0568(18) 0.112(3) -0.0016(18) 0.0059(17) -0.0203(13)
C3 0.0532(15) 0.109(3) 0.0423(17) 0.0213(17) 0.0126(13) 0.0131(16)
C4 0.0488(15) 0.081(2) 0.055(2) -0.0050(16) -0.0066(13) 0.0038(13)
C5 0.0376(12) 0.095(2) 0.066(2) 0.0086(17) 0.0155(13) 0.0184(13)
C6 0.0669(19) 0.105(3) 0.0438(19) -0.0015(18) -0.0103(15) 0.0272(18)
C7 0.0433(12) 0.0510(15) 0.0358(14) -0.0008(11) 0.0003(10) -0.0047(10)
C8 0.0502(12) 0.0362(12) 0.0378(14) 0.0074(10) 0.0096(10) 0.0102(10)
C9 0.0657(18) 0.073(2) 0.055(2) 0.0073(16) -0.0118(15) 0.0181(15)
C10 0.0472(14) 0.0710(19) 0.0569(18) 0.0128(15) 0.0030(12) 0.0105(12)
C11 0.094(2) 0.068(2) 0.0410(17) 0.0201(15) -0.0013(16) 0.0172(17)
C12 0.0484(13) 0.0591(16) 0.0387(15) 0.0148(12) 0.0022(11) 0.0092(11)
C13 0.0459(13) 0.0393(13) 0.0665(19) -0.0009(12) 0.0107(12) -0.0063(10)
C14 0.0358(11) 0.0543(15) 0.0457(16) 0.0024(12) 0.0140(10) 0.0071(10)
C15 0.0416(12) 0.0669(17) 0.0408(16) 0.0054(13) 0.0191(11) 0.0066(11)
C16 0.0555(14) 0.0363(13) 0.068(2) 0.0164(12) 0.0170(13) -0.0011(11)
C17 0.0360(11) 0.0533(14) 0.0416(15) 0.0072(12) -0.0029(10) -0.0006(10)
C18 0.0710(17) 0.0526(16) 0.0497(17) 0.0170(13) 0.0161(14) 0.0094(13)
C19 0.0373(11) 0.0471(14) 0.0339(13) 0.0036(10) 0.0106(10) 0.0008(9)
C21 0.0470(13) 0.0536(16) 0.0437(16) 0.0007(12) 0.0022(11) 0.0006(11)
C22 0.0390(11) 0.0462(13) 0.0373(14) 0.0092(10) 0.0017(10) 0.0049(9)
C23 0.0418(11) 0.0360(12) 0.0383(13) 0.0060(10) 0.0115(10) 0.0037(9)
C20 0.0433(12) 0.0499(14) 0.0292(13) -0.0013(10) 0.0045(10) 0.0068(10)
N1 0.0257(8) 0.0413(10) 0.0343(11) 0.0048(8) 0.0066(7) 0.0032(7)
N2 0.0306(8) 0.0473(11) 0.0351(11) 0.0069(9) 0.0072(8) 0.0047(7)
N3 0.0343(9) 0.0382(10) 0.0443(12) 0.0023(9) 0.0032(8) -0.0044(8)
N4 0.0330(8) 0.0338(9) 0.0341(11) 0.0031(8) 0.0045(7) 0.0003(7)
O1 0.0398(9) 0.0703(13) 0.0889(16) 0.0144(12) 0.0104(9) -0.0013(8)
Cl1 0.0602(4) 0.0372(3) 0.0609(4) -0.0010(3) 0.0199(3) -0.0083(3)
Cl2 0.0446(3) 0.0601(4) 0.0379(3) 0.0098(3) 0.0173(3) 0.0125(3)

loop_
_atom_type_symbol
_atom_type_description
_atom_type_scat_dispersion_real
_atom_type_scat_dispersion_imag
_atom_type_scat_source
C C 0.0033 0.0016 'International Tables Vol C Tables 4.2.6.8 and 6.1.1.4'
H H 0.0000 0.0000 'International Tables Vol C Tables 4.2.6.8 and 6.1.1.4'
N N 0.0061 0.0033 'International Tables Vol C Tables 4.2.6.8 and 6.1.1.4'
O O 0.0106 0.0060 'International Tables Vol C Tables 4.2.6.8 and 6.1.1.4'
Cl Cl 0.1484 0.1585 'International Tables Vol C Tables 4.2.6.8 and 6.1.1.4'
Pd Pd -0.9988 1.0072 'International Tables Vol C Tables 4.2.6.8 and 6.1.1.4'

loop_
_geom_angle_atom_site_label_1
_geom_angle_atom_site_label_2
_geom_angle_atom_site_label_3
_geom_angle
_geom_angle_site_symmetry_1
_geom_angle_site_symmetry_3
_geom_angle_publ_flag
N4 Pd1 N1 86.36(7) . . ?
N4 Pd1 Cl1 176.65(5) . . ?
N1 Pd1 Cl1 90.92(5) . . ?
N4 Pd1 Cl2 91.87(5) . . ?
N1 Pd1 Cl2 174.08(5) . . ?
Cl1 Pd1 Cl2 90.64(3) . . ?
C6 C1 C3 119.8(3) . . ?
C6 C1 H1A 120.1 . . ?
C3 C1 H1A 120.1 . . ?
C13 C2 H2A 109.5 . . ?
C13 C2 H2B 109.5 . . ?
H2A C2 H2B 109.5 . . ?
C13 C2 H2C 109.5 . . ?
H2A C2 H2C 109.5 . . ?
H2B C2 H2C 109.5 . . ?
C1 C3 C20 120.7(3) . . ?
C1 C3 H3A 119.7 . . ?
C20 C3 H3A 119.7 . . ?
C6 C4 C21 120.4(3) . . ?
C6 C4 H4A 119.8 . . ?
C21 C4 H4A 119.8 . . ?
C14 C5 H5A 109.5 . . ?
C14 C5 H5B 109.5 . . ?
H5A C5 H5B 109.5 . . ?
C14 C5 H5C 109.5 . . ?
H5A C5 H5C 109.5 . . ?
H5B C5 H5C 109.5 . . ?
C1 C6 C4 120.5(3) . . ?
C1 C6 H6A 119.8 . . ?
C4 C6 H6A 119.8 . . ?
N3 C7 C17 117.1(2) . . ?
N3 C7 H7A 108.0 . . ?
C17 C7 H7A 108.0 . . ?
N3 C7 H7B 108.0 . . ?
C17 C7 H7B 108.0 . . ?
H7A C7 H7B 107.3 . . ?
C12 C8 C18 118.9(2) . . ?
C12 C8 C23 121.1(2) . . ?
C18 C8 C23 119.8(2) . . ?
C10 C9 C11 120.5(3) . . ?
C10 C9 H9A 119.8 . . ?
C11 C9 H9A 119.8 . . ?
C9 C10 C12 119.5(3) . . ?
C9 C10 H10A 120.3 . . ?
C12 C10 H10A 120.3 . . ?
C9 C11 C18 120.8(3) . . ?
C9 C11 H11A 119.6 . . ?
C18 C11 H11A 119.6 . . ?
C8 C12 C10 121.2(3) . . ?
C8 C12 H12A 119.4 . . ?
C10 C12 H12A 119.4 . . ?
N3 C13 C16 106.8(2) . . ?
N3 C13 C2 123.1(2) . . ?
C16 C13 C2 130.0(2) . . ?
N2 C14 C15 107.3(2) . . ?
N2 C14 C5 123.4(2) . . ?
C15 C14 C5 129.3(2) . . ?
C14 C15 C19 106.7(2) . . ?
C14 C15 H15A 126.7 . . ?
C19 C15 H15A 126.7 . . ?
C13 C16 C23 107.3(2) . . ?
C13 C16 H16A 126.4 . . ?
C23 C16 H16A 126.4 . . ?
O1 C17 C22 111.8(2) . . ?
O1 C17 C7 106.9(2) . . ?
C22 C17 C7 117.45(19) . . ?
O1 C17 H17A 106.7 . . ?
C22 C17 H17A 106.7 . . ?
C7 C17 H17A 106.7 . . ?
C11 C18 C8 119.2(3) . . ?
C11 C18 H18A 120.4 . . ?
C8 C18 H18A 120.4 . . ?
N1 C19 C15 109.4(2) . . ?
N1 C19 C20 124.4(2) . . ?
C15 C19 C20 126.2(2) . . ?
C20 C21 C4 120.0(3) . . ?
C20 C21 H21A 120.0 . . ?
C4 C21 H21A 120.0 . . ?
N2 C22 C17 116.1(2) . . ?
N2 C22 H22A 108.3 . . ?
C17 C22 H22A 108.3 . . ?
N2 C22 H22B 108.3 . . ?
C17 C22 H22B 108.3 . . ?
H22A C22 H22B 107.4 . . ?
N4 C23 C16 109.2(2) . . ?
N4 C23 C8 122.1(2) . . ?
C16 C23 C8 128.5(2) . . ?
C21 C20 C3 118.6(2) . . ?
C21 C20 C19 122.7(2) . . ?
C3 C20 C19 118.7(2) . . ?
C19 N1 N2 106.48(17) . . ?
C19 N1 Pd1 135.36(14) . . ?
N2 N1 Pd1 118.15(14) . . ?
C14 N2 N1 110.13(19) . . ?
C14 N2 C22 128.10(18) . . ?
N1 N2 C22 121.72(18) . . ?
C13 N3 N4 110.14(19) . . ?
C13 N3 C7 129.0(2) . . ?
N4 N3 C7 120.38(18) . . ?
C23 N4 N3 106.55(17) . . ?
C23 N4 Pd1 131.87(15) . . ?
N3 N4 Pd1 118.04(13) . . ?
C17 O1 H1B 109.5 . . ?

loop_
_geom_bond_atom_site_label_1
_geom_bond_atom_site_label_2
_geom_bond_distance
_geom_bond_site_symmetry_2
_geom_bond_publ_flag
Pd1 N4 2.0215(18) . ?
Pd1 N1 2.0299(18) . ?
Pd1 Cl1 2.2773(7) . ?
Pd1 Cl2 2.2886(8) . ?
C1 C6 1.362(4) . ?
C1 C3 1.380(4) . ?
C1 H1A 0.9300 . ?
C2 C13 1.497(3) . ?
C2 H2A 0.9600 . ?
C2 H2B 0.9600 . ?
C2 H2C 0.9600 . ?
C3 C20 1.388(4) . ?
C3 H3A 0.9300 . ?
C4 C6 1.366(4) . ?
C4 C21 1.383(4) . ?
C4 H4A 0.9300 . ?
C5 C14 1.506(3) . ?
C5 H5A 0.9600 . ?
C5 H5B 0.9600 . ?
C5 H5C 0.9600 . ?
C6 H6A 0.9300 . ?
C7 N3 1.458(3) . ?
C7 C17 1.531(3) . ?
C7 H7A 0.9700 . ?
C7 H7B 0.9700 . ?
C8 C12 1.374(3) . ?
C8 C18 1.387(3) . ?
C8 C23 1.479(3) . ?
C9 C10 1.353(4) . ?
C9 C11 1.366(4) . ?
C9 H9A 0.9300 . ?
C10 C12 1.387(3) . ?
C10 H10A 0.9300 . ?
C11 C18 1.388(4) . ?
C11 H11A 0.9300 . ?
C12 H12A 0.9300 . ?
C13 N3 1.356(3) . ?
C13 C16 1.365(4) . ?
C14 N2 1.349(3) . ?
C14 C15 1.365(3) . ?
C15 C19 1.396(3) . ?
C15 H15A 0.9300 . ?
C16 C23 1.391(3) . ?
C16 H16A 0.9300 . ?
C17 O1 1.401(3) . ?
C17 C22 1.528(3) . ?
C17 H17A 0.9800 . ?
C18 H18A 0.9300 . ?
C19 N1 1.333(3) . ?
C19 C20 1.479(3) . ?
C21 C20 1.384(3) . ?
C21 H21A 0.9300 . ?
C22 N2 1.452(3) . ?
C22 H22A 0.9700 . ?
C22 H22B 0.9700 . ?
C23 N4 1.337(3) . ?
N1 N2 1.373(2) . ?
N3 N4 1.371(2) . ?
O1 H1B 0.8200 . ?
